data_4318885
loop_
_publ_author_name
'Garth R. Giesbrecht'
'John C. Gordon'
'David L. Clark'
'Brian L. Scott'
'John G. Watkin'
'Kenneth J. Young'

_publ_section_title
;
 Salt-Free Synthesis of Samarium-Aluminum Mixed-Metal Alkoxides: X-ray
 Crystal Structures of
 {[(i-Pr-O)(i-Bu)Al(\m-O-i-Pr)2Sm(O-i-Pr)(HO-i-Pr)](\m-O-i-Pr)}2,
 [(THF)2Sm(O-t-Bu)2(\m-O-t-Bu)2Al(i-Bu)2], Sm(OAr)3(THF)3 (Ar =
 2,4,6-Me3C6H2), [Nd(\m-OAr)(OAr)2(py)2]2 (Ar = 2,4,6-Me3C6H2), and
 (ArO)3Sm[(\m-O-t-Bu)2Al2(O-t-Bu)4] (Ar = 2,6-i-Pr2C6H3)
;
_journal_name_full 'Inorganic Chemistry'
_journal_page_first 6372
_journal_page_last 6379
_journal_paper_doi 10.1021/ic0203116
_journal_volume 41
_journal_year 2002
_chemical_formula_sum 'C44 H102 Al2 O12 Sm2'
_chemical_formula_weight 1177.92
_chemical_name_systematic
;
?
;
_space_group_IT_number 2
_symmetry_cell_setting triclinic
_symmetry_space_group_name_Hall '-P 1'
_symmetry_space_group_name_H-M 'P -1'
_atom_sites_solution_hydrogens geom
_atom_sites_solution_primary direct
_atom_sites_solution_secondary difmap
_audit_creation_method SHELXL-97
_cell_angle_alpha 82.840(10)
_cell_angle_beta 64.880(10)
_cell_angle_gamma 70.800(10)
_cell_formula_units_Z 1
_cell_length_a 11.028(2)
_cell_length_b 12.168(2)
_cell_length_c 12.879(2)
_cell_measurement_temperature 203(2)
_cell_volume 1477.5(5)
_computing_cell_refinement 'XSCANS 2.10b (Siemens)'
_computing_data_collection 'XSCANS 2.10b (Siemens)'
_computing_data_reduction 'XSCANS 2.10b (Siemens)'
_computing_molecular_graphics 'SHELXTL PC 4.2/360 (Siemens)'
_computing_publication_material 'SHELXTL PC 4.2/360 (Siemens)'
_computing_structure_refinement 'SHELXL-93 (Sheldrick, 1993)'
_computing_structure_solution 'SHELXS-86 (Sheldrick, 1990)'
_diffrn_ambient_temperature 203(2)
_diffrn_measured_fraction_theta_full 0.996
_diffrn_measured_fraction_theta_max 0.996
_diffrn_measurement_device_type 'Siemens P4'
_diffrn_measurement_method '\w scans'
_diffrn_radiation_monochromator graphite
_diffrn_radiation_source 'fine-focus sealed tube'
_diffrn_radiation_type MoK\a
_diffrn_radiation_wavelength 0.71073
_diffrn_reflns_av_R_equivalents 0.0410
_diffrn_reflns_av_sigmaI/netI 0.0750
_diffrn_reflns_limit_h_max 12
_diffrn_reflns_limit_h_min -1
_diffrn_reflns_limit_k_max 14
_diffrn_reflns_limit_k_min -13
_diffrn_reflns_limit_l_max 15
_diffrn_reflns_limit_l_min -14
_diffrn_reflns_number 6075
_diffrn_reflns_theta_full 25.00
_diffrn_reflns_theta_max 25.00
_diffrn_reflns_theta_min 2.51
_diffrn_standards_decay_% '< 2'
_diffrn_standards_interval_count 97
_diffrn_standards_number 3
_exptl_absorpt_coefficient_mu 2.045
_exptl_crystal_colour colorless
_exptl_crystal_density_diffrn 1.324
_exptl_crystal_density_method 'not measured'
_exptl_crystal_description needle
_exptl_crystal_F_000 612
_exptl_crystal_size_max 0.37
_exptl_crystal_size_mid 0.10
_exptl_crystal_size_min 0.08
_refine_diff_density_max 1.392
_refine_diff_density_min -0.501
_refine_diff_density_rms 0.119
_refine_ls_extinction_method none
_refine_ls_goodness_of_fit_ref 1.044
_refine_ls_hydrogen_treatment mixed
_refine_ls_matrix_type full
_refine_ls_number_parameters 280
_refine_ls_number_reflns 5192
_refine_ls_number_restraints 0
_refine_ls_restrained_S_all 1.044
_refine_ls_R_factor_all 0.0641
_refine_ls_R_factor_gt 0.0452
_refine_ls_shift/su_max 0.001
_refine_ls_shift/su_mean 0.000
_refine_ls_structure_factor_coef Fsqd
_refine_ls_weighting_details 'calc w=1/[\s^2^(Fo^2^)+(0.0443P)^2^+0.0000P] where P=(Fo^2^+2Fc^2^)/3'
_refine_ls_weighting_scheme calc
_refine_ls_wR_factor_gt 0.0956
_refine_ls_wR_factor_ref 0.1031
_reflns_number_gt 4249
_reflns_number_total 5192
_reflns_threshold_expression >2sigma(I)
_cod_data_source_file ic0203116_1.cif
_cod_data_source_block xr125c
_cod_original_cell_volume 1477.5(4)
_cod_database_code 4318885

loop_
_symmetry_equiv_pos_as_xyz
'x, y, z'
'-x, -y, -z'

loop_
_atom_site_label
_atom_site_type_symbol
_atom_site_fract_x
_atom_site_fract_y
_atom_site_fract_z
_atom_site_U_iso_or_equiv
_atom_site_adp_type
_atom_site_occupancy
_atom_site_symmetry_multiplicity
_atom_site_calc_flag
_atom_site_refinement_flags
_atom_site_disorder_assembly
_atom_site_disorder_group
Sm1 Sm 0.08814(3) 0.86353(3) 0.05880(3) 0.02963(11) Uani 1 1 d . . .
Al1 Al -0.07172(18) 0.74756(15) 0.30377(15) 0.0337(4) Uani 1 1 d . . .
O1 O 0.0588(4) 1.0617(3) 0.0357(3) 0.0320(9) Uani 1 1 d . . .
O2 O 0.1901(4) 0.8578(4) 0.1996(4) 0.0406(10) Uani 1 1 d . . .
O3 O 0.2880(4) 0.7814(4) -0.0674(4) 0.0466(11) Uani 1 1 d . . .
O4 O -0.1140(4) 0.8859(3) 0.2419(3) 0.0325(9) Uani 1 1 d . . .
O5 O 0.0525(4) 0.6873(3) 0.1646(3) 0.0344(9) Uani 1 1 d . . .
O6 O 0.0286(4) 0.7544(4) 0.3762(3) 0.0411(10) Uani 1 1 d . . .
C1 C 0.1239(8) 1.1253(6) 0.0699(6) 0.0490(17) Uani 1 1 d . . .
H1 H 0.1413 1.0853 0.1355 0.059 Uiso 1 1 calc R . .
C2 C 0.2630(8) 1.1238(8) -0.0234(8) 0.076(3) Uani 1 1 d . . .
H2A H 0.3203 1.0447 -0.0456 0.113 Uiso 1 1 calc R . .
H2B H 0.3090 1.1610 0.0035 0.113 Uiso 1 1 calc R . .
H2C H 0.2494 1.1646 -0.0883 0.113 Uiso 1 1 calc R . .
C3 C 0.0273(10) 1.2461(7) 0.1099(8) 0.080(3) Uani 1 1 d . . .
H3A H -0.0604 1.2419 0.1698 0.120 Uiso 1 1 calc R . .
H3B H 0.0104 1.2886 0.0469 0.120 Uiso 1 1 calc R . .
H3C H 0.0700 1.2851 0.1386 0.120 Uiso 1 1 calc R . .
C4 C 0.3328(7) 0.8486(5) 0.1774(6) 0.0437(16) Uani 1 1 d . . .
H4 H 0.3722 0.8852 0.1037 0.052 Uiso 1 1 calc R . .
C5 C 0.4215(8) 0.7238(6) 0.1672(7) 0.063(2) Uani 1 1 d . . .
H5A H 0.4170 0.6851 0.1089 0.095 Uiso 1 1 calc R . .
H5B H 0.3871 0.6863 0.2392 0.095 Uiso 1 1 calc R . .
H5C H 0.5173 0.7199 0.1469 0.095 Uiso 1 1 calc R . .
C6 C 0.3353(9) 0.9135(7) 0.2673(8) 0.071(2) Uani 1 1 d . . .
H6A H 0.2776 0.9928 0.2712 0.107 Uiso 1 1 calc R . .
H6B H 0.4303 0.9113 0.2482 0.107 Uiso 1 1 calc R . .
H6C H 0.2998 0.8779 0.3403 0.107 Uiso 1 1 calc R . .
C7 C 0.4231(9) 0.7255(8) -0.1497(10) 0.091(3) Uani 1 1 d . . .
H7 H 0.4029 0.7537 -0.2170 0.110 Uiso 1 1 calc R . .
C8 C 0.5214(8) 0.7943(8) -0.1684(8) 0.078(3) Uani 1 1 d . . .
H8A H 0.4678 0.8733 -0.1428 0.117 Uiso 1 1 calc R . .
H8B H 0.5815 0.7931 -0.2486 0.117 Uiso 1 1 calc R . .
H8C H 0.5778 0.7606 -0.1259 0.117 Uiso 1 1 calc R . .
C9 C 0.4630(16) 0.6105(14) -0.1743(18) 0.073(5) Uani 0.50 1 d P . .
C9' C 0.4339(19) 0.6693(15) -0.2409(14) 0.066(5) Uani 0.50 1 d P . .
C10 C -0.2120(6) 0.9968(5) 0.2903(5) 0.0393(15) Uani 1 1 d . . .
H10 H -0.2165 1.0484 0.2264 0.047 Uiso 1 1 calc R . .
C11 C -0.1609(9) 1.0499(7) 0.3573(7) 0.069(2) Uani 1 1 d . . .
H11A H -0.0683 1.0543 0.3091 0.104 Uiso 1 1 calc R . .
H11B H -0.1581 1.0024 0.4222 0.104 Uiso 1 1 calc R . .
H11C H -0.2239 1.1266 0.3835 0.104 Uiso 1 1 calc R . .
C12 C -0.3563(7) 0.9869(7) 0.3593(7) 0.071(3) Uani 1 1 d . . .
H12A H -0.3835 0.9527 0.3126 0.107 Uiso 1 1 calc R . .
H12B H -0.4217 1.0629 0.3853 0.107 Uiso 1 1 calc R . .
H12C H -0.3563 0.9387 0.4243 0.107 Uiso 1 1 calc R . .
C13 C 0.1610(7) 0.5741(5) 0.1394(6) 0.0493(17) Uani 1 1 d . . .
H13 H 0.2507 0.5868 0.1226 0.059 Uiso 1 1 calc R . .
C14 C 0.1316(9) 0.4950(6) 0.2409(7) 0.068(2) Uani 1 1 d . . .
H14A H 0.1235 0.5320 0.3062 0.102 Uiso 1 1 calc R . .
H14B H 0.2074 0.4232 0.2233 0.102 Uiso 1 1 calc R . .
H14C H 0.0453 0.4795 0.2579 0.102 Uiso 1 1 calc R . .
C15 C 0.1748(10) 0.5216(7) 0.0362(7) 0.079(3) Uani 1 1 d . . .
H15A H 0.1934 0.5743 -0.0264 0.119 Uiso 1 1 calc R . .
H15B H 0.0889 0.5062 0.0512 0.119 Uiso 1 1 calc R . .
H15C H 0.2510 0.4500 0.0167 0.119 Uiso 1 1 calc R . .
C16 C 0.0161(8) 0.7114(7) 0.4877(6) 0.062(2) Uani 1 1 d . . .
H16 H -0.0208 0.6454 0.5018 0.075 Uiso 1 1 calc R . .
C17 C 0.1572(9) 0.6681(8) 0.4909(8) 0.079(3) Uani 1 1 d . . .
H17A H 0.2190 0.6101 0.4316 0.118 Uiso 1 1 calc R . .
H17B H 0.1488 0.6346 0.5642 0.118 Uiso 1 1 calc R . .
H17C H 0.1949 0.7316 0.4789 0.118 Uiso 1 1 calc R . .
C18 C -0.0847(11) 0.8010(9) 0.5762(7) 0.093(3) Uani 1 1 d . . .
H18A H -0.1738 0.8260 0.5707 0.140 Uiso 1 1 calc R . .
H18B H -0.0500 0.8663 0.5651 0.140 Uiso 1 1 calc R . .
H18C H -0.0960 0.7694 0.6507 0.140 Uiso 1 1 calc R . .
C19 C -0.2201(7) 0.6847(6) 0.3910(6) 0.0444(16) Uani 1 1 d . . .
H19A H -0.1765 0.6074 0.4123 0.053 Uiso 1 1 calc R . .
H19B H -0.2750 0.7306 0.4615 0.053 Uiso 1 1 calc R . .
C20 C -0.3237(7) 0.6723(7) 0.3510(7) 0.0562(19) Uani 1 1 d . . .
H20 H -0.3578 0.7464 0.3174 0.067 Uiso 1 1 calc R . .
C21 C -0.2550(9) 0.5798(8) 0.2584(8) 0.080(3) Uani 1 1 d . . .
H21A H -0.3236 0.5742 0.2337 0.121 Uiso 1 1 calc R . .
H21B H -0.2173 0.5064 0.2880 0.121 Uiso 1 1 calc R . .
H21C H -0.1804 0.6000 0.1946 0.121 Uiso 1 1 calc R . .
C22 C -0.4504(10) 0.6462(10) 0.4447(9) 0.098(3) Uani 1 1 d . . .
H22A H -0.5120 0.6397 0.4124 0.147 Uiso 1 1 calc R . .
H22B H -0.4996 0.7080 0.5011 0.147 Uiso 1 1 calc R . .
H22C H -0.4204 0.5743 0.4801 0.147 Uiso 1 1 calc R . .

loop_
_atom_site_aniso_label
_atom_site_aniso_U_11
_atom_site_aniso_U_22
_atom_site_aniso_U_33
_atom_site_aniso_U_23
_atom_site_aniso_U_13
_atom_site_aniso_U_12
Sm1 0.02878(17) 0.02474(16) 0.03211(17) 0.00225(11) -0.01051(12) -0.00747(11)
Al1 0.0336(10) 0.0290(9) 0.0374(10) 0.0059(8) -0.0126(8) -0.0129(8)
O1 0.036(2) 0.028(2) 0.039(2) 0.0007(17) -0.0180(19) -0.0143(18)
O2 0.039(2) 0.044(2) 0.045(3) 0.008(2) -0.021(2) -0.018(2)
O3 0.035(2) 0.039(2) 0.047(3) -0.002(2) -0.004(2) -0.004(2)
O4 0.030(2) 0.0228(19) 0.034(2) -0.0002(16) -0.0081(18) -0.0021(16)
O5 0.037(2) 0.0198(19) 0.043(2) -0.0011(17) -0.0140(19) -0.0066(17)
O6 0.043(3) 0.049(3) 0.031(2) 0.0105(19) -0.014(2) -0.019(2)
C1 0.063(5) 0.043(4) 0.055(4) 0.003(3) -0.030(4) -0.026(3)
C2 0.063(5) 0.087(6) 0.095(7) 0.010(5) -0.029(5) -0.052(5)
C3 0.112(8) 0.043(4) 0.104(7) -0.011(4) -0.058(6) -0.026(5)
C4 0.036(4) 0.041(4) 0.058(4) 0.011(3) -0.024(3) -0.015(3)
C5 0.051(5) 0.058(5) 0.080(6) 0.005(4) -0.029(4) -0.016(4)
C6 0.074(6) 0.074(6) 0.088(6) 0.003(5) -0.044(5) -0.035(5)
C7 0.047(5) 0.066(6) 0.118(8) -0.031(6) 0.013(5) -0.015(4)
C8 0.036(4) 0.077(6) 0.093(7) -0.005(5) 0.001(4) -0.018(4)
C9 0.041(9) 0.039(9) 0.097(14) -0.011(9) 0.006(9) -0.001(7)
C9' 0.079(12) 0.047(10) 0.054(10) -0.025(8) -0.016(9) -0.005(9)
C10 0.032(3) 0.035(3) 0.034(3) 0.000(3) -0.003(3) -0.004(3)
C11 0.079(6) 0.050(5) 0.070(5) -0.020(4) -0.029(5) -0.001(4)
C12 0.043(4) 0.045(4) 0.082(6) 0.001(4) 0.008(4) -0.004(3)
C13 0.048(4) 0.027(3) 0.064(5) 0.000(3) -0.018(4) -0.004(3)
C14 0.094(6) 0.035(4) 0.064(5) 0.009(4) -0.035(5) -0.005(4)
C15 0.103(7) 0.037(4) 0.060(5) -0.011(4) -0.016(5) 0.006(4)
C16 0.064(5) 0.070(5) 0.053(5) 0.010(4) -0.027(4) -0.020(4)
C17 0.081(6) 0.081(6) 0.079(6) 0.029(5) -0.048(5) -0.022(5)
C18 0.105(8) 0.100(8) 0.047(5) 0.006(5) -0.022(5) -0.011(6)
C19 0.046(4) 0.034(3) 0.059(4) -0.001(3) -0.027(3) -0.013(3)
C20 0.046(4) 0.052(4) 0.070(5) 0.007(4) -0.021(4) -0.020(3)
C21 0.072(6) 0.081(6) 0.108(7) -0.019(6) -0.056(6) -0.014(5)
C22 0.064(6) 0.110(8) 0.107(8) 0.007(7) -0.023(6) -0.029(6)

loop_
_atom_type_symbol
_atom_type_description
_atom_type_scat_dispersion_real
_atom_type_scat_dispersion_imag
_atom_type_scat_source
C C 0.0033 0.0016 'International Tables Vol C Tables 4.2.6.8 and 6.1.1.4'
H H 0.0000 0.0000 'International Tables Vol C Tables 4.2.6.8 and 6.1.1.4'
O O 0.0106 0.0060 'International Tables Vol C Tables 4.2.6.8 and 6.1.1.4'
Al Al 0.0645 0.0514 'International Tables Vol C Tables 4.2.6.8 and 6.1.1.4'
Sm Sm -0.1638 3.4418 'International Tables Vol C Tables 4.2.6.8 and 6.1.1.4'

loop_
_geom_angle_atom_site_label_1
_geom_angle_atom_site_label_2
_geom_angle_atom_site_label_3
_geom_angle
_geom_angle_site_symmetry_1
_geom_angle_site_symmetry_3
_geom_angle_publ_flag
O3 Sm1 O1 106.27(16) . 2_575 ?
O3 Sm1 O1 105.36(15) . . ?
O1 Sm1 O1 71.88(15) 2_575 . ?
O3 Sm1 O4 156.86(15) . . ?
O1 Sm1 O4 90.69(13) 2_575 . ?
O1 Sm1 O4 94.71(13) . . ?
O3 Sm1 O5 96.16(15) . . ?
O1 Sm1 O5 112.89(13) 2_575 . ?
O1 Sm1 O5 155.78(13) . . ?
O4 Sm1 O5 62.17(12) . . ?
O3 Sm1 O2 91.22(16) . . ?
O1 Sm1 O2 157.52(14) 2_575 . ?
O1 Sm1 O2 90.18(13) . . ?
O4 Sm1 O2 77.07(14) . . ?
O5 Sm1 O2 78.19(13) . . ?
O3 Sm1 Al1 125.16(12) . . ?
O1 Sm1 Al1 110.97(10) 2_575 . ?
O1 Sm1 Al1 123.53(10) . . ?
O4 Sm1 Al1 31.79(9) . . ?
O5 Sm1 Al1 32.27(9) . . ?
O2 Sm1 Al1 67.36(10) . . ?
O3 Sm1 Sm1 109.67(12) . 2_575 ?
O1 Sm1 Sm1 36.01(9) 2_575 2_575 ?
O1 Sm1 Sm1 35.88(9) . 2_575 ?
O4 Sm1 Sm1 93.33(9) . 2_575 ?
O5 Sm1 Sm1 143.51(9) . 2_575 ?
O2 Sm1 Sm1 124.87(10) . 2_575 ?
Al1 Sm1 Sm1 124.22(4) . 2_575 ?
O6 Al1 O4 106.7(2) . . ?
O6 Al1 O5 105.7(2) . . ?
O4 Al1 O5 89.75(18) . . ?
O6 Al1 C19 114.0(3) . . ?
O4 Al1 C19 117.8(3) . . ?
O5 Al1 C19 119.7(3) . . ?
O6 Al1 Sm1 99.65(14) . . ?
O4 Al1 Sm1 46.13(13) . . ?
O5 Al1 Sm1 46.78(12) . . ?
C19 Al1 Sm1 146.3(2) . . ?
C1 O1 Sm1 125.9(4) . 2_575 ?
C1 O1 Sm1 125.9(4) . . ?
Sm1 O1 Sm1 108.12(15) 2_575 . ?
C4 O2 Sm1 128.4(4) . . ?
C7 O3 Sm1 178.5(6) . . ?
C10 O4 Al1 132.3(4) . . ?
C10 O4 Sm1 123.2(3) . . ?
Al1 O4 Sm1 102.08(17) . . ?
C13 O5 Al1 126.6(4) . . ?
C13 O5 Sm1 123.6(4) . . ?
Al1 O5 Sm1 100.95(16) . . ?
C16 O6 Al1 127.5(4) . . ?
O1 C1 C2 110.6(6) . . ?
O1 C1 C3 110.9(6) . . ?
C2 C1 C3 113.0(7) . . ?
O2 C4 C6 110.6(6) . . ?
O2 C4 C5 111.0(5) . . ?
C6 C4 C5 111.9(6) . . ?
C9 C7 O3 120.6(9) . . ?
C9 C7 C8 125.3(10) . . ?
O3 C7 C8 110.5(7) . . ?
C9' C9 C7 66.4(12) . . ?
O4 C10 C12 110.8(5) . . ?
O4 C10 C11 110.8(5) . . ?
C12 C10 C11 113.0(6) . . ?
O5 C13 C15 109.8(6) . . ?
O5 C13 C14 111.4(6) . . ?
C15 C13 C14 111.9(6) . . ?
O6 C16 C18 110.6(7) . . ?
O6 C16 C17 109.9(7) . . ?
C18 C16 C17 112.7(8) . . ?
C20 C19 Al1 125.0(5) . . ?
C19 C20 C21 111.1(6) . . ?
C19 C20 C22 114.4(7) . . ?
C21 C20 C22 108.7(7) . . ?

loop_
_geom_bond_atom_site_label_1
_geom_bond_atom_site_label_2
_geom_bond_distance
_geom_bond_site_symmetry_2
_geom_bond_publ_flag
Sm1 O3 2.101(4) . ?
Sm1 O1 2.316(4) 2_575 ?
Sm1 O1 2.323(4) . ?
Sm1 O4 2.429(4) . ?
Sm1 O5 2.446(4) . ?
Sm1 O2 2.491(4) . ?
Sm1 Al1 3.2950(18) . ?
Sm1 Sm1 3.7553(8) 2_575 ?
Al1 O6 1.749(5) . ?
Al1 O4 1.775(4) . ?
Al1 O5 1.792(4) . ?
Al1 C19 1.890(7) . ?
O1 C1 1.424(7) . ?
O1 Sm1 2.316(4) 2_575 ?
O2 C4 1.443(7) . ?
O3 C7 1.407(9) . ?
O4 C10 1.433(7) . ?
O5 C13 1.460(7) . ?
O6 C16 1.431(8) . ?
C1 C2 1.490(10) . ?
C1 C3 1.502(10) . ?
C4 C6 1.495(10) . ?
C4 C5 1.498(9) . ?
C7 C9 1.356(17) . ?
C7 C8 1.503(11) . ?
C9 C9' 1.13(2) . ?
C10 C12 1.495(9) . ?
C10 C11 1.507(10) . ?
C13 C15 1.474(11) . ?
C13 C14 1.508(9) . ?
C16 C18 1.470(12) . ?
C16 C17 1.487(11) . ?
C19 C20 1.493(9) . ?
C20 C21 1.506(11) . ?
C20 C22 1.508(11) . ?
